data_2211725
loop_
_publ_author_name
'Li, Min'
'Wang, Qi-Bao'
'Sun, Hong-Jian'

_publ_section_title
;
 Bis(<i>N</i>-<i>tert</i>-butylsalicylaldiminato)iron(II)
;
_journal_coeditor_code BI2102
_journal_issue 1
_journal_name_full 'Acta Crystallographica Section E'
_journal_page_first m57
_journal_page_last m58
_journal_paper_doi 10.1107/S1600536806051464
_journal_volume 63
_journal_year 2007
_chemical_formula_iupac '[Fe (C11 H14 N1 O1)2'
_chemical_formula_moiety 'C22 H28 Fe N2 O2'
_chemical_formula_sum 'C22 H28 Fe N2 O2'
_chemical_formula_weight 408.31
_chemical_name_common
;
Bis(<i>N</i>-<i>tert</i>-buylsalicylaldiminato)iron(II)
;
_chemical_name_systematic
;
bis[2-(<i>tert</i>-buyliminomethyl)phenolato-\k^2^N,O]iron(II)
;
_space_group_IT_number 19
_symmetry_cell_setting orthorhombic
_symmetry_space_group_name_Hall 'P 2ac 2ab'
_symmetry_space_group_name_H-M 'P 21 21 21'
_atom_sites_solution_hydrogens geom
_atom_sites_solution_primary direct
_atom_sites_solution_secondary difmap
_audit_creation_method SHELXL-97
_cell_angle_alpha 90.00
_cell_angle_beta 90.00
_cell_angle_gamma 90.00
_cell_formula_units_Z 4
_cell_length_a 10.080(2)
_cell_length_b 10.219(2)
_cell_length_c 20.699(4)
_cell_measurement_reflns_used 5823
_cell_measurement_temperature 293(2)
_cell_measurement_theta_max 25.19
_cell_measurement_theta_min 2.33
_cell_volume 2132.2(7)
_computing_cell_refinement 'SAINT (Bruker, 1997)'
_computing_data_collection 'SMART (Bruker, 1997)'
_computing_data_reduction SAINT
_computing_molecular_graphics 'SHELXTL (Sheldrick, 2001)'
_computing_publication_material SHELXTL
_computing_structure_refinement 'SHELXL97 (Sheldrick, 1997)'
_computing_structure_solution 'SHELXS97 (Sheldrick, 1997)'
_diffrn_ambient_temperature 293(2)
_diffrn_measured_fraction_theta_full 0.959
_diffrn_measured_fraction_theta_max 0.959
_diffrn_measurement_device_type 'Bruker SMART CCD'
_diffrn_measurement_method '\f and \w'
_diffrn_radiation_monochromator graphite
_diffrn_radiation_source 'fine-focus sealed tube'
_diffrn_radiation_type MoK\a
_diffrn_radiation_wavelength 0.71073
_diffrn_reflns_av_R_equivalents 0.0342
_diffrn_reflns_av_sigmaI/netI 0.0295
_diffrn_reflns_limit_h_max 12
_diffrn_reflns_limit_h_min -12
_diffrn_reflns_limit_k_max 9
_diffrn_reflns_limit_k_min -13
_diffrn_reflns_limit_l_max 19
_diffrn_reflns_limit_l_min -26
_diffrn_reflns_number 9491
_diffrn_reflns_theta_full 27.09
_diffrn_reflns_theta_max 27.09
_diffrn_reflns_theta_min 2.25
_diffrn_standards_number 0
_exptl_absorpt_coefficient_mu 0.725
_exptl_absorpt_correction_T_max 0.931
_exptl_absorpt_correction_T_min 0.785
_exptl_absorpt_correction_type multi-scan
_exptl_absorpt_process_details '(SADABS; Sheldrick, 1996)'
_exptl_crystal_colour red
_exptl_crystal_density_diffrn 1.272
_exptl_crystal_density_method 'not measured'
_exptl_crystal_description block
_exptl_crystal_F_000 864
_exptl_crystal_size_max 0.35
_exptl_crystal_size_mid 0.24
_exptl_crystal_size_min 0.10
_refine_diff_density_max 0.376
_refine_diff_density_min -0.470
_refine_ls_abs_structure_details 'Flack (1983), 1676 Friedel pairs'
_refine_ls_abs_structure_Flack -0.001(18)
_refine_ls_extinction_method none
_refine_ls_goodness_of_fit_ref 1.101
_refine_ls_hydrogen_treatment constr
_refine_ls_matrix_type full
_refine_ls_number_parameters 250
_refine_ls_number_reflns 4238
_refine_ls_number_restraints 0
_refine_ls_restrained_S_all 1.101
_refine_ls_R_factor_all 0.0442
_refine_ls_R_factor_gt 0.0397
_refine_ls_shift/su_max 0.000
_refine_ls_shift/su_mean 0.000
_refine_ls_structure_factor_coef Fsqd
_refine_ls_weighting_details 'calc w=1/[\s^2^(Fo^2^)+(0.0634P)^2^+0.2356P] where P=(Fo^2^+2Fc^2^)/3'
_refine_ls_weighting_scheme calc
_refine_ls_wR_factor_gt 0.1025
_refine_ls_wR_factor_ref 0.1046
_reflns_number_gt 3815
_reflns_number_total 4238
_reflns_threshold_expression I>2\s(I)
_cod_data_source_file bi2102.cif
_cod_data_source_block I
_cod_database_code 2211725
_cod_database_fobs_code 2211725

loop_
_symmetry_equiv_pos_as_xyz
'x, y, z'
'-x+1/2, -y, z+1/2'
'-x, y+1/2, -z+1/2'
'x+1/2, -y+1/2, -z'

loop_
_atom_site_type_symbol
_atom_site_label
_atom_site_fract_x
_atom_site_fract_y
_atom_site_fract_z
_atom_site_U_iso_or_equiv
_atom_site_adp_type
_atom_site_calc_flag
_atom_site_refinement_flags
_atom_site_occupancy
Fe Fe1 0.67067(3) 0.44399(4) 0.823289(19) 0.03691(12) Uani d . 1
O O1 0.68309(17) 0.5935(2) 0.87917(10) 0.0450(5) Uani d . 1
O O2 0.74860(19) 0.4572(2) 0.73923(10) 0.0456(5) Uani d . 1
N N1 0.46703(19) 0.4357(2) 0.83172(11) 0.0367(5) Uani d . 1
N N2 0.7910(2) 0.2894(2) 0.84959(12) 0.0393(5) Uani d . 1
C C1 0.5895(2) 0.6654(3) 0.90482(13) 0.0345(5) Uani d . 1
C C2 0.6238(3) 0.7815(3) 0.93724(15) 0.0415(6) Uani d . 1
H H2 0.7125 0.8060 0.9398 0.050 Uiso calc R 1
C C3 0.5279(3) 0.8602(3) 0.96551(16) 0.0476(7) Uani d . 1
H H3 0.5531 0.9366 0.9866 0.057 Uiso calc R 1
C C4 0.3949(3) 0.8261(3) 0.96268(18) 0.0510(8) Uani d . 1
H H4 0.3311 0.8784 0.9824 0.061 Uiso calc R 1
C C5 0.3588(2) 0.7148(3) 0.93060(16) 0.0451(7) Uani d . 1
H H5 0.2694 0.6924 0.9288 0.054 Uiso calc R 1
C C6 0.4531(2) 0.6319(3) 0.89994(14) 0.0367(6) Uani d . 1
C C7 0.4014(2) 0.5231(3) 0.86428(14) 0.0376(6) Uani d . 1
H H7 0.3096 0.5139 0.8645 0.045 Uiso calc R 1
C C8 0.3882(3) 0.3353(3) 0.79462(15) 0.0424(7) Uani d . 1
C C9 0.4841(3) 0.2326(4) 0.7701(2) 0.0691(11) Uani d . 1
H H9A 0.5541 0.2743 0.7464 0.104 Uiso calc R 1
H H9B 0.4379 0.1726 0.7424 0.104 Uiso calc R 1
H H9C 0.5210 0.1858 0.8061 0.104 Uiso calc R 1
C C10 0.3227(5) 0.4023(5) 0.7375(2) 0.0754(11) Uani d . 1
H H10A 0.2616 0.4672 0.7529 0.113 Uiso calc R 1
H H10B 0.2758 0.3386 0.7122 0.113 Uiso calc R 1
H H10C 0.3893 0.4434 0.7113 0.113 Uiso calc R 1
C C11 0.2847(5) 0.2704(5) 0.8369(2) 0.0790(14) Uani d . 1
H H11A 0.3276 0.2264 0.8721 0.118 Uiso calc R 1
H H11B 0.2355 0.2081 0.8118 0.118 Uiso calc R 1
H H11C 0.2253 0.3356 0.8536 0.118 Uiso calc R 1
C C12 0.8693(2) 0.2341(3) 0.80844(15) 0.0421(7) Uani d . 1
H H12 0.9183 0.1636 0.8239 0.050 Uiso calc R 1
C C13 0.8905(2) 0.2678(3) 0.74143(15) 0.0412(6) Uani d . 1
C C14 0.9808(3) 0.1892(4) 0.70604(17) 0.0510(8) Uani d . 1
H H14 1.0173 0.1157 0.7257 0.061 Uiso calc R 1
C C15 1.0157(3) 0.2184(4) 0.64404(17) 0.0544(9) Uani d . 1
H H15 1.0749 0.1652 0.6217 0.065 Uiso calc R 1
C C16 0.9621(3) 0.3283(4) 0.61461(16) 0.0506(8) Uani d . 1
H H16 0.9859 0.3486 0.5724 0.061 Uiso calc R 1
C C17 0.8745(3) 0.4075(3) 0.64692(15) 0.0456(7) Uani d . 1
H H17 0.8409 0.4814 0.6264 0.055 Uiso calc R 1
C C18 0.8345(3) 0.3787(3) 0.71090(14) 0.0403(6) Uani d . 1
C C19 0.7974(3) 0.2486(4) 0.91883(16) 0.0487(7) Uani d . 1
C C20 0.8385(13) 0.1097(7) 0.9287(3) 0.182(5) Uani d . 1
H H20A 0.8558 0.0948 0.9737 0.272 Uiso calc R 1
H H20B 0.9174 0.0924 0.9041 0.272 Uiso calc R 1
H H20C 0.7687 0.0526 0.9145 0.272 Uiso calc R 1
C C21 0.6688(5) 0.2772(8) 0.9502(2) 0.121(3) Uani d . 1
H H21A 0.6001 0.2269 0.9298 0.181 Uiso calc R 1
H H21B 0.6493 0.3687 0.9461 0.181 Uiso calc R 1
H H21C 0.6737 0.2544 0.9952 0.181 Uiso calc R 1
C C22 0.8984(5) 0.3380(8) 0.9502(2) 0.120(3) Uani d . 1
H H22A 0.8821 0.4267 0.9372 0.180 Uiso calc R 1
H H22B 0.9860 0.3126 0.9371 0.180 Uiso calc R 1
H H22C 0.8911 0.3315 0.9964 0.180 Uiso calc R 1

loop_
_atom_site_aniso_label
_atom_site_aniso_U_11
_atom_site_aniso_U_22
_atom_site_aniso_U_33
_atom_site_aniso_U_12
_atom_site_aniso_U_13
_atom_site_aniso_U_23
Fe1 0.03041(16) 0.0355(2) 0.0449(2) 0.00187(15) 0.00400(15) -0.00501(19)
O1 0.0260(8) 0.0499(12) 0.0592(12) 0.0006(8) 0.0038(8) -0.0154(10)
O2 0.0464(10) 0.0392(12) 0.0512(11) 0.0105(9) 0.0080(8) -0.0038(11)
N1 0.0313(9) 0.0360(12) 0.0426(12) -0.0022(8) -0.0009(8) -0.0029(12)
N2 0.0358(10) 0.0349(13) 0.0472(13) -0.0001(9) -0.0025(9) -0.0028(11)
C1 0.0295(11) 0.0364(14) 0.0376(13) 0.0029(10) -0.0010(10) -0.0061(12)
C2 0.0381(12) 0.0422(17) 0.0444(15) 0.0000(11) -0.0005(11) -0.0066(14)
C3 0.0538(16) 0.0403(17) 0.0489(17) 0.0031(13) -0.0019(13) -0.0076(15)
C4 0.0442(14) 0.0464(18) 0.062(2) 0.0118(13) 0.0070(13) -0.0111(17)
C5 0.0302(12) 0.0472(18) 0.0579(18) 0.0073(11) 0.0044(11) -0.0063(15)
C6 0.0304(11) 0.0386(15) 0.0410(14) 0.0033(10) 0.0022(10) -0.0033(13)
C7 0.0252(10) 0.0426(16) 0.0449(14) 0.0003(10) 0.0023(10) -0.0013(12)
C8 0.0363(12) 0.0406(16) 0.0502(16) -0.0116(11) -0.0034(11) -0.0082(14)
C9 0.0524(18) 0.060(2) 0.095(3) -0.0041(16) -0.0104(18) -0.035(2)
C10 0.092(3) 0.066(2) 0.068(2) -0.013(2) -0.037(2) -0.005(2)
C11 0.089(3) 0.078(3) 0.070(3) -0.047(2) 0.021(2) -0.019(2)
C12 0.0366(12) 0.0374(15) 0.0521(18) 0.0046(10) -0.0053(11) -0.0039(13)
C13 0.0306(11) 0.0443(16) 0.0487(16) 0.0035(11) -0.0018(11) -0.0070(14)
C14 0.0343(13) 0.055(2) 0.064(2) 0.0110(12) -0.0020(13) -0.0101(17)
C15 0.0344(13) 0.070(2) 0.059(2) 0.0100(14) 0.0042(13) -0.0236(19)
C16 0.0403(13) 0.062(2) 0.0498(17) -0.0049(13) 0.0073(12) -0.0129(17)
C17 0.0424(13) 0.0483(18) 0.0461(16) 0.0011(11) 0.0049(11) -0.0059(14)
C18 0.0313(11) 0.0421(15) 0.0474(15) -0.0023(12) 0.0056(11) -0.0077(13)
C19 0.0517(16) 0.0459(18) 0.0487(17) 0.0033(12) -0.0017(13) 0.0065(15)
C20 0.417(15) 0.059(3) 0.068(3) 0.049(6) 0.042(6) 0.020(3)
C21 0.066(2) 0.233(8) 0.063(2) 0.034(4) 0.020(2) 0.056(4)
C22 0.100(3) 0.202(8) 0.057(3) -0.067(4) -0.025(2) 0.023(4)

loop_
_atom_type_symbol
_atom_type_description
_atom_type_scat_dispersion_real
_atom_type_scat_dispersion_imag
_atom_type_scat_source
C C 0.0033 0.0016 'International Tables Vol C Tables 4.2.6.8 and 6.1.1.4'
H H 0.0000 0.0000 'International Tables Vol C Tables 4.2.6.8 and 6.1.1.4'
Fe Fe 0.3463 0.8444 'International Tables Vol C Tables 4.2.6.8 and 6.1.1.4'
N N 0.0061 0.0033 'International Tables Vol C Tables 4.2.6.8 and 6.1.1.4'
O O 0.0106 0.0060 'International Tables Vol C Tables 4.2.6.8 and 6.1.1.4'

loop_
_geom_angle_atom_site_label_1
_geom_angle_atom_site_label_2
_geom_angle_atom_site_label_3
_geom_angle
_geom_angle_publ_flag
O2 Fe1 O1 117.70(10) y
O2 Fe1 N1 119.24(9) y
O1 Fe1 N1 92.67(8) y
O2 Fe1 N2 93.01(9) y
O1 Fe1 N2 114.31(9) y
N1 Fe1 N2 122.07(10) y
C1 O1 Fe1 130.12(17) y
C18 O2 Fe1 129.2(2) y
C7 N1 C8 117.6(2) ?
C7 N1 Fe1 121.49(18) y
C8 N1 Fe1 120.63(17) y
C12 N2 C19 118.9(3) ?
C12 N2 Fe1 121.3(2) y
C19 N2 Fe1 119.48(19) y
O1 C1 C2 119.4(2) ?
O1 C1 C6 122.2(2) ?
C2 C1 C6 118.4(2) ?
C3 C2 C1 121.3(3) ?
C3 C2 H2 119.4 ?
C1 C2 H2 119.4 ?
C4 C3 C2 120.7(3) ?
C4 C3 H3 119.6 ?
C2 C3 H3 119.6 ?
C5 C4 C3 119.1(3) ?
C5 C4 H4 120.4 ?
C3 C4 H4 120.4 ?
C4 C5 C6 122.3(3) ?
C4 C5 H5 118.9 ?
C6 C5 H5 118.9 ?
C1 C6 C5 118.2(3) ?
C1 C6 C7 125.2(2) ?
C5 C6 C7 116.6(2) ?
N1 C7 C6 128.0(2) ?
N1 C7 H7 116.0 ?
C6 C7 H7 116.0 ?
N1 C8 C9 107.8(2) ?
N1 C8 C11 111.5(3) ?
C9 C8 C11 109.2(4) ?
N1 C8 C10 108.6(3) ?
C9 C8 C10 109.3(3) ?
C11 C8 C10 110.4(3) ?
C8 C9 H9A 109.5 ?
C8 C9 H9B 109.5 ?
H9A C9 H9B 109.5 ?
C8 C9 H9C 109.5 ?
H9A C9 H9C 109.5 ?
H9B C9 H9C 109.5 ?
C8 C10 H10A 109.5 ?
C8 C10 H10B 109.5 ?
H10A C10 H10B 109.5 ?
C8 C10 H10C 109.5 ?
H10A C10 H10C 109.5 ?
H10B C10 H10C 109.5 ?
C8 C11 H11A 109.5 ?
C8 C11 H11B 109.5 ?
H11A C11 H11B 109.5 ?
C8 C11 H11C 109.5 ?
H11A C11 H11C 109.5 ?
H11B C11 H11C 109.5 ?
N2 C12 C13 128.2(3) ?
N2 C12 H12 115.9 ?
C13 C12 H12 115.9 ?
C18 C13 C14 118.6(3) ?
C18 C13 C12 124.1(3) ?
C14 C13 C12 117.1(3) ?
C15 C14 C13 121.9(3) ?
C15 C14 H14 119.1 ?
C13 C14 H14 119.1 ?
C14 C15 C16 119.3(3) ?
C14 C15 H15 120.3 ?
C16 C15 H15 120.3 ?
C17 C16 C15 121.0(3) ?
C17 C16 H16 119.5 ?
C15 C16 H16 119.5 ?
C16 C17 C18 121.1(3) ?
C16 C17 H17 119.4 ?
C18 C17 H17 119.4 ?
O2 C18 C13 123.4(3) ?
O2 C18 C17 118.5(3) ?
C13 C18 C17 118.1(3) ?
C21 C19 C20 111.8(6) ?
C21 C19 N2 109.2(3) ?
C20 C19 N2 114.1(3) ?
C21 C19 C22 106.3(5) ?
C20 C19 C22 109.2(6) ?
N2 C19 C22 105.8(3) ?
C19 C20 H20A 109.5 ?
C19 C20 H20B 109.5 ?
H20A C20 H20B 109.5 ?
C19 C20 H20C 109.5 ?
H20A C20 H20C 109.5 ?
H20B C20 H20C 109.5 ?
C19 C21 H21A 109.5 ?
C19 C21 H21B 109.5 ?
H21A C21 H21B 109.5 ?
C19 C21 H21C 109.5 ?
H21A C21 H21C 109.5 ?
H21B C21 H21C 109.5 ?
C19 C22 H22A 109.5 ?
C19 C22 H22B 109.5 ?
H22A C22 H22B 109.5 ?
C19 C22 H22C 109.5 ?
H22A C22 H22C 109.5 ?
H22B C22 H22C 109.5 ?

loop_
_geom_bond_atom_site_label_1
_geom_bond_atom_site_label_2
_geom_bond_distance
_geom_bond_publ_flag
Fe1 O2 1.914(2) y
Fe1 O1 1.920(2) y
Fe1 N1 2.062(2) y
Fe1 N2 2.064(2) y
O1 C1 1.308(3) ?
O2 C18 1.318(3) ?
N1 C7 1.300(4) ?
N1 C8 1.508(4) ?
N2 C12 1.292(4) ?
N2 C19 1.494(4) ?
C1 C2 1.406(4) ?
C1 C6 1.420(4) ?
C2 C3 1.387(4) ?
C2 H2 0.930 ?
C3 C4 1.386(4) ?
C3 H3 0.930 ?
C4 C5 1.367(5) ?
C4 H4 0.930 ?
C5 C6 1.422(4) ?
C5 H5 0.930 ?
C6 C7 1.433(4) ?
C7 H7 0.930 ?
C8 C9 1.514(5) ?
C8 C11 1.515(5) ?
C8 C10 1.517(5) ?
C9 H9A 0.960 ?
C9 H9B 0.960 ?
C9 H9C 0.960 ?
C10 H10A 0.960 ?
C10 H10B 0.960 ?
C10 H10C 0.960 ?
C11 H11A 0.960 ?
C11 H11B 0.960 ?
C11 H11C 0.960 ?
C12 C13 1.445(4) ?
C12 H12 0.930 ?
C13 C18 1.415(4) ?
C13 C14 1.418(4) ?
C14 C15 1.364(5) ?
C14 H14 0.930 ?
C15 C16 1.387(6) ?
C15 H15 0.930 ?
C16 C17 1.372(4) ?
C16 H16 0.930 ?
C17 C18 1.415(4) ?
C17 H17 0.930 ?
C19 C21 1.479(5) ?
C19 C20 1.492(7) ?
C19 C22 1.515(6) ?
C20 H20A 0.960 ?
C20 H20B 0.960 ?
C20 H20C 0.960 ?
C21 H21A 0.960 ?
C21 H21B 0.960 ?
C21 H21C 0.960 ?
C22 H22A 0.960 ?
C22 H22B 0.960 ?
C22 H22C 0.960 ?

loop_
_geom_torsion_atom_site_label_1
_geom_torsion_atom_site_label_2
_geom_torsion_atom_site_label_3
_geom_torsion_atom_site_label_4
_geom_torsion
O2 Fe1 O1 C1 118.8(2)
N1 Fe1 O1 C1 -6.5(3)
N2 Fe1 O1 C1 -133.7(2)
O1 Fe1 O2 C18 127.3(2)
N1 Fe1 O2 C18 -122.0(2)
N2 Fe1 O2 C18 7.7(2)
O2 Fe1 N1 C7 -120.4(2)
O1 Fe1 N1 C7 3.6(2)
N2 Fe1 N1 C7 124.6(2)
O2 Fe1 N1 C8 53.4(2)
O1 Fe1 N1 C8 177.4(2)
N2 Fe1 N1 C8 -61.6(2)
O2 Fe1 N2 C12 -6.8(2)
O1 Fe1 N2 C12 -129.1(2)
N1 Fe1 N2 C12 120.8(2)
O2 Fe1 N2 C19 167.3(2)
O1 Fe1 N2 C19 45.0(2)
N1 Fe1 N2 C19 -65.1(2)
Fe1 O1 C1 C2 -171.3(2)
Fe1 O1 C1 C6 7.3(4)
O1 C1 C2 C3 -179.5(3)
C6 C1 C2 C3 1.8(5)
C1 C2 C3 C4 0.1(5)
C2 C3 C4 C5 -1.1(5)
C3 C4 C5 C6 0.1(5)
O1 C1 C6 C5 178.7(3)
C2 C1 C6 C5 -2.7(4)
O1 C1 C6 C7 -3.8(5)
C2 C1 C6 C7 174.8(3)
C4 C5 C6 C1 1.8(5)
C4 C5 C6 C7 -175.9(3)
C8 N1 C7 C6 -176.1(3)
Fe1 N1 C7 C6 -2.1(4)
C1 C6 C7 N1 1.4(5)
C5 C6 C7 N1 179.0(3)
C7 N1 C8 C9 -170.9(3)
Fe1 N1 C8 C9 15.1(4)
C7 N1 C8 C11 -51.0(4)
Fe1 N1 C8 C11 135.0(3)
C7 N1 C8 C10 70.8(4)
Fe1 N1 C8 C10 -103.2(3)
C19 N2 C12 C13 -172.5(3)
Fe1 N2 C12 C13 1.7(4)
N2 C12 C13 C18 6.0(5)
N2 C12 C13 C14 -178.8(3)
C18 C13 C14 C15 0.7(5)
C12 C13 C14 C15 -174.9(3)
C13 C14 C15 C16 0.3(5)
C14 C15 C16 C17 -0.1(5)
C15 C16 C17 C18 -1.0(5)
Fe1 O2 C18 C13 -3.0(4)
Fe1 O2 C18 C17 178.0(2)
C14 C13 C18 O2 179.2(3)
C12 C13 C18 O2 -5.6(4)
C14 C13 C18 C17 -1.7(4)
C12 C13 C18 C17 173.5(3)
C16 C17 C18 O2 -179.0(3)
C16 C17 C18 C13 1.9(4)
C12 N2 C19 C21 -155.6(4)
Fe1 N2 C19 C21 30.1(5)
C12 N2 C19 C20 -29.8(7)
Fe1 N2 C19 C20 155.9(6)
C12 N2 C19 C22 90.3(4)
Fe1 N2 C19 C22 -84.0(4)
